data_7012687
loop_
_publ_author_name
'Tedeschi, Christine'
'Az\'ema, Jo\"elle'
'Gornitzka, Heinz'
'Tisn\`es, Pierre'
'Picard, Claude'

_publ_section_title
;
 A solid-state study of eight-coordinate lanthanide(iii) complexes (Ln
 = Eu, Gd, Tb, Dy) with 1-hydroxy-2-pyridinone
;
_journal_issue 9
_journal_name_full 'Dalton Transactions'
_journal_page_first 1738
_journal_paper_doi 10.1039/b300159h
_journal_year 2003
_chemical_formula_sum 'C20 H25 Gd N4 Na O12.5'
_chemical_formula_weight 701.68
_chemical_name_systematic
;
?
;
_space_group_IT_number 19
_symmetry_cell_setting orthorhombic
_symmetry_space_group_name_Hall 'P 2ac 2ab'
_symmetry_space_group_name_H-M 'P 21 21 21'
_atom_sites_solution_hydrogens geom
_atom_sites_solution_primary direct
_atom_sites_solution_secondary difmap
_audit_creation_method SHELXL-97
_cell_angle_alpha 90.00
_cell_angle_beta 90.00
_cell_angle_gamma 90.00
_cell_formula_units_Z 8
_cell_length_a 14.1145(6)
_cell_length_b 19.1011(7)
_cell_length_c 19.2734(7)
_cell_measurement_reflns_used 5472
_cell_measurement_temperature 193(2)
_cell_measurement_theta_max 31.002
_cell_measurement_theta_min 2.559
_cell_volume 5196.2(3)
_computing_cell_refinement 'Bruker SMART'
_computing_data_collection 'Bruker SMART'
_computing_data_reduction 'Bruker SHELXTL'
_computing_molecular_graphics 'Bruker SHELXTL'
_computing_publication_material 'Bruker SHELXTL'
_computing_structure_refinement 'SHELXL-97 (Sheldrick, 1997)'
_computing_structure_solution 'SHELXS-97 (Sheldrick, 1990)'
_diffrn_ambient_temperature 193(2)
_diffrn_measured_fraction_theta_full 1.000
_diffrn_measured_fraction_theta_max 1.000
_diffrn_measurement_device_type 'CCD area detector'
_diffrn_measurement_method 'phi and omega scans'
_diffrn_radiation_monochromator graphite
_diffrn_radiation_source 'fine-focus sealed tube'
_diffrn_radiation_type MoK\a
_diffrn_radiation_wavelength 0.71073
_diffrn_reflns_av_R_equivalents 0.0397
_diffrn_reflns_av_sigmaI/netI 0.0565
_diffrn_reflns_limit_h_max 18
_diffrn_reflns_limit_h_min -17
_diffrn_reflns_limit_k_max 24
_diffrn_reflns_limit_k_min -25
_diffrn_reflns_limit_l_max 20
_diffrn_reflns_limit_l_min -25
_diffrn_reflns_number 38047
_diffrn_reflns_theta_full 28.28
_diffrn_reflns_theta_max 28.28
_diffrn_reflns_theta_min 1.50
_exptl_absorpt_coefficient_mu 2.640
_exptl_absorpt_correction_T_max 1.000000
_exptl_absorpt_correction_T_min 0.748330
_exptl_absorpt_correction_type semi-empirical
_exptl_absorpt_process_details 'SADABS (Bruker-AXS)'
_exptl_crystal_colour colorless
_exptl_crystal_density_diffrn 1.794
_exptl_crystal_density_method 'not measured'
_exptl_crystal_description needle
_exptl_crystal_F_000 2784
_exptl_crystal_size_max 0.1
_exptl_crystal_size_mid 0.1
_exptl_crystal_size_min 0.4
_refine_diff_density_max 0.756
_refine_diff_density_min -0.431
_refine_diff_density_rms 0.098
_refine_ls_abs_structure_details 'Flack H D (1983), Acta Cryst. A39, 876-881'
_refine_ls_abs_structure_Flack -0.031(8)
_refine_ls_extinction_method none
_refine_ls_goodness_of_fit_ref 0.962
_refine_ls_hydrogen_treatment mixed
_refine_ls_matrix_type full
_refine_ls_number_parameters 748
_refine_ls_number_reflns 12904
_refine_ls_number_restraints 191
_refine_ls_restrained_S_all 0.971
_refine_ls_R_factor_all 0.0512
_refine_ls_R_factor_gt 0.0316
_refine_ls_shift/su_max 0.015
_refine_ls_shift/su_mean 0.000
_refine_ls_structure_factor_coef Fsqd
_refine_ls_weighting_details 'calc w==1/[\s^2^(Fo^2^)+(0.0219P)^2^+0.5168P] where P==(Fo^2^+2Fc^2^)/3'
_refine_ls_weighting_scheme calc
_refine_ls_wR_factor_gt 0.0553
_refine_ls_wR_factor_ref 0.0626
_reflns_number_gt 9857
_reflns_number_total 12904
_reflns_threshold_expression >2sigma(I)
_cod_data_source_file b300159h.txt
_cod_data_source_block 2
_cod_depositor_comments
;
The following automatic conversions were performed:
'_symmetry_cell_setting' value 'Orthorhombic' changed to 'orthorhombic'
according to '/home/saulius/struct/CIF-dictionaries/cif_core.dic'
dictionary named 'cif_core.dic' version 2.4.1 from 2010-06-29.

Automatic conversion script
Id: cif_fix_enum 1527 2010-12-29 10:47:43Z saulius 
;
_cod_original_sg_symbol_H-M P2(1)2(1)2(1)
_cod_original_formula_sum 'C20 H25 Gd N4 Na O12.50'
_cod_database_code 7012687

loop_
_symmetry_equiv_pos_as_xyz
'x, y, z'
'-x+1/2, -y, z+1/2'
'-x, y+1/2, -z+1/2'
'x+1/2, -y+1/2, -z'

loop_
_atom_site_label
_atom_site_type_symbol
_atom_site_fract_x
_atom_site_fract_y
_atom_site_fract_z
_atom_site_U_iso_or_equiv
_atom_site_adp_type
_atom_site_occupancy
_atom_site_symmetry_multiplicity
_atom_site_calc_flag
_atom_site_refinement_flags
_atom_site_disorder_assembly
_atom_site_disorder_group
Gd1 Gd 0.811964(18) 0.672479(12) 0.266646(13) 0.01750(6) Uani 1 1 d . . .
Gd2 Gd 0.315298(18) 0.667701(12) 0.229809(13) 0.01728(6) Uani 1 1 d . . .
Na1 Na 0.57859(12) 0.72182(10) 0.23154(11) 0.0248(4) Uani 1 1 d . . .
Na2 Na 0.05505(13) 0.63109(10) 0.18771(11) 0.0291(5) Uani 1 1 d . . .
O1 O 0.8820(2) 0.76954(18) 0.32532(18) 0.0265(8) Uani 1 1 d . . .
O2 O 0.6996(2) 0.75506(17) 0.31243(17) 0.0232(8) Uani 1 1 d . . .
N1 N 0.8253(3) 0.8217(2) 0.3461(2) 0.0241(9) Uani 1 1 d . . .
C1 C 0.7286(4) 0.8123(3) 0.3376(3) 0.0213(11) Uani 1 1 d . . .
C2 C 0.6711(4) 0.8686(3) 0.3572(3) 0.0327(13) Uani 1 1 d . . .
H2 H 0.6043 0.8645 0.3532 0.039 Uiso 1 1 calc R . .
C3 C 0.7093(5) 0.9294(3) 0.3820(3) 0.0394(16) Uani 1 1 d . . .
H3 H 0.6692 0.9681 0.3919 0.047 Uiso 1 1 calc R . .
C4 C 0.8067(5) 0.9350(3) 0.3931(3) 0.0402(14) Uani 1 1 d . . .
H4 H 0.8330 0.9761 0.4132 0.048 Uiso 1 1 calc R . .
C5 C 0.8637(4) 0.8802(3) 0.3742(3) 0.0340(14) Uani 1 1 d . . .
H5 H 0.9303 0.8832 0.3809 0.041 Uiso 1 1 calc R . .
O3 O 0.9117(2) 0.69858(18) 0.17252(19) 0.0232(8) Uani 1 1 d . . .
O4 O 0.7292(2) 0.7185(2) 0.16903(19) 0.0241(9) Uani 1 1 d . . .
C6 C 0.8708(3) 0.7133(2) 0.1116(2) 0.0099(9) Uani 1 1 d . . .
N2 N 0.7759(3) 0.7250(2) 0.1110(3) 0.0328(12) Uani 1 1 d . . .
C7 C 0.7322(4) 0.7426(3) 0.0473(3) 0.0266(12) Uani 1 1 d . . .
H7 H 0.6661 0.7520 0.0458 0.032 Uiso 1 1 calc R . .
C8 C 0.7849(4) 0.7460(3) -0.0123(3) 0.0297(13) Uani 1 1 d . . .
H8 H 0.7552 0.7572 -0.0551 0.036 Uiso 1 1 calc R . .
C9 C 0.8829(4) 0.7328(3) -0.0102(3) 0.0295(14) Uani 1 1 d . . .
H9 H 0.9196 0.7341 -0.0515 0.035 Uiso 1 1 calc R . .
C10 C 0.9244(4) 0.7182(3) 0.0523(3) 0.0291(12) Uani 1 1 d . . .
H10 H 0.9910 0.7114 0.0547 0.035 Uiso 1 1 calc R . .
O5 O 0.8007(3) 0.56470(17) 0.20348(19) 0.0315(9) Uani 1 1 d . . .
O6 O 0.6609(2) 0.61760(16) 0.27454(18) 0.0240(8) Uani 1 1 d . . .
N3 N 0.6491(3) 0.5558(2) 0.2425(2) 0.0262(10) Uani 1 1 d . . .
C11 C 0.7234(4) 0.5284(3) 0.2056(3) 0.0234(13) Uani 1 1 d . . .
C12 C 0.7103(4) 0.4634(3) 0.1719(3) 0.0376(15) Uani 1 1 d . . .
H12 H 0.7600 0.4447 0.1443 0.045 Uiso 1 1 calc R . .
C13 C 0.6269(5) 0.4269(3) 0.1784(4) 0.0472(18) Uani 1 1 d . . .
H13 H 0.6196 0.3823 0.1574 0.057 Uiso 1 1 calc R . .
C14 C 0.5525(5) 0.4569(3) 0.2168(3) 0.0448(16) Uani 1 1 d . . .
H14 H 0.4938 0.4329 0.2214 0.054 Uiso 1 1 calc R . .
C15 C 0.5654(4) 0.5209(3) 0.2474(3) 0.0334(13) Uani 1 1 d . . .
H15 H 0.5147 0.5413 0.2728 0.040 Uiso 1 1 calc R . .
O7 O 0.8219(3) 0.61124(19) 0.37411(18) 0.0251(8) Uani 1 1 d . . .
O8 O 0.9685(2) 0.63624(18) 0.29584(18) 0.0247(9) Uani 1 1 d . . .
C16 C 0.9065(3) 0.6033(2) 0.4027(3) 0.0146(11) Uani 1 1 d . . .
N4 N 0.9834(3) 0.6176(2) 0.3603(2) 0.0281(11) Uani 1 1 d . . .
C17 C 1.0747(4) 0.6130(3) 0.3887(3) 0.0302(13) Uani 1 1 d . . .
H17 H 1.1283 0.6234 0.3607 0.036 Uiso 1 1 calc R . .
C18 C 1.0867(4) 0.5939(3) 0.4555(3) 0.0371(15) Uani 1 1 d . . .
H18 H 1.1489 0.5912 0.4743 0.045 Uiso 1 1 calc R . .
C19 C 1.0097(5) 0.5783(3) 0.4968(3) 0.0348(15) Uani 1 1 d . . .
H19 H 1.0184 0.5648 0.5438 0.042 Uiso 1 1 calc R . .
C20 C 0.9204(4) 0.5825(3) 0.4691(3) 0.0318(14) Uani 1 1 d . . .
H20 H 0.8673 0.5707 0.4971 0.038 Uiso 1 1 calc R . .
O9 O 0.4645(2) 0.64999(17) 0.17548(17) 0.0212(8) Uani 1 1 d . . .
O10 O 0.3067(3) 0.61479(19) 0.11703(18) 0.0253(8) Uani 1 1 d . . .
C21 C 0.3837(3) 0.6104(3) 0.0794(3) 0.0155(11) Uani 1 1 d . . .
N5 N 0.4666(3) 0.6279(2) 0.1104(2) 0.0315(12) Uani 1 1 d . . .
C22 C 0.5514(4) 0.6226(3) 0.0741(3) 0.0281(12) Uani 1 1 d . . .
H22 H 0.6092 0.6323 0.0974 0.034 Uiso 1 1 calc R . .
C23 C 0.5535(4) 0.6038(3) 0.0067(3) 0.0380(15) Uani 1 1 d . . .
H23 H 0.6115 0.6017 -0.0182 0.046 Uiso 1 1 calc R . .
C24 C 0.4663(5) 0.5875(3) -0.0258(3) 0.0422(16) Uani 1 1 d . . .
H24 H 0.4653 0.5748 -0.0734 0.051 Uiso 1 1 calc R . .
C25 C 0.3835(4) 0.5900(3) 0.0110(3) 0.0304(14) Uani 1 1 d . . .
H25 H 0.3255 0.5775 -0.0109 0.036 Uiso 1 1 calc R . .
O11 O 0.3335(2) 0.77911(18) 0.17759(18) 0.0240(8) Uani 1 1 d . . .
O12 O 0.1699(2) 0.72428(17) 0.20318(18) 0.0267(8) Uani 1 1 d . . .
C26 C 0.2083(3) 0.5245(2) 0.2719(3) 0.0177(10) Uani 1 1 d . . .
N6 N 0.2954(3) 0.5152(2) 0.3016(2) 0.0338(11) Uani 1 1 d . . .
C27 C 0.3188(5) 0.4522(3) 0.3297(3) 0.0374(14) Uani 1 1 d . . .
H27 H 0.3794 0.4465 0.3503 0.045 Uiso 1 1 calc R . .
C28 C 0.2582(4) 0.3977(3) 0.3291(3) 0.0406(15) Uani 1 1 d . . .
H28 H 0.2766 0.3537 0.3475 0.049 Uiso 1 1 calc R . .
C29 C 0.1680(4) 0.4070(3) 0.3010(3) 0.0345(14) Uani 1 1 d . . .
H29 H 0.1235 0.3697 0.3018 0.041 Uiso 1 1 calc R . .
C30 C 0.1443(4) 0.4691(3) 0.2728(3) 0.0310(12) Uani 1 1 d . . .
H30 H 0.0831 0.4752 0.2533 0.037 Uiso 1 1 calc R . .
O13 O 0.1909(2) 0.58498(16) 0.24268(17) 0.0248(8) Uani 1 1 d . . .
O14 O 0.3549(2) 0.56949(17) 0.30098(19) 0.0290(9) Uani 1 1 d . . .
C31 C 0.1729(3) 0.7914(2) 0.1918(2) 0.0192(10) Uani 1 1 d . . .
N7 N 0.2582(3) 0.8213(2) 0.1761(2) 0.0268(11) Uani 1 1 d . . .
C32 C 0.2659(4) 0.8913(3) 0.1610(3) 0.0314(13) Uani 1 1 d . . .
H32 H 0.3260 0.9104 0.1493 0.038 Uiso 1 1 calc R . .
C33 C 0.1883(5) 0.9337(3) 0.1626(3) 0.0381(14) Uani 1 1 d . . .
H33 H 0.1935 0.9820 0.1513 0.046 Uiso 1 1 calc R . .
C34 C 0.1015(4) 0.9052(3) 0.1810(3) 0.0369(15) Uani 1 1 d . . .
H34 H 0.0474 0.9345 0.1847 0.044 Uiso 1 1 calc R . .
C35 C 0.0933(3) 0.8352(3) 0.1939(3) 0.0316(12) Uani 1 1 d . . .
H35 H 0.0330 0.8159 0.2044 0.038 Uiso 1 1 calc R . .
O15 O 0.2623(3) 0.7212(2) 0.3343(2) 0.0293(10) Uani 1 1 d . . .
O16 O 0.4411(2) 0.70983(18) 0.3026(2) 0.0268(9) Uani 1 1 d . . .
C36 C 0.3258(4) 0.7306(2) 0.3844(2) 0.0182(11) Uani 1 1 d . . .
N8 N 0.4185(4) 0.7241(2) 0.3672(3) 0.0350(12) Uani 1 1 d . . .
C37 C 0.4882(4) 0.7320(3) 0.4177(3) 0.0377(15) Uani 1 1 d . . .
H37 H 0.5534 0.7276 0.4063 0.045 Uiso 1 1 calc R . .
C38 C 0.4607(6) 0.7461(3) 0.4840(3) 0.055(2) Uani 1 1 d . . .
H38 H 0.5073 0.7513 0.5192 0.065 Uiso 1 1 calc R . .
C39 C 0.3649(6) 0.7530(3) 0.5009(3) 0.049(2) Uani 1 1 d . . .
H39 H 0.3464 0.7638 0.5471 0.059 Uiso 1 1 calc R . .
C40 C 0.2989(5) 0.7441(3) 0.4510(3) 0.0416(16) Uani 1 1 d . . .
H40 H 0.2335 0.7474 0.4624 0.050 Uiso 1 1 calc R . .
O17 O 0.5193(3) 0.8185(2) 0.1667(2) 0.0399(10) Uani 1 1 d D . .
H17A H 0.529(3) 0.829(3) 0.2172(10) 0.060 Uiso 1 1 d D . .
H17B H 0.4503(17) 0.809(3) 0.183(2) 0.060 Uiso 1 1 d D . .
O18 O -0.0261(3) 0.5219(2) 0.1614(3) 0.0523(12) Uani 1 1 d D . .
H18A H -0.094(2) 0.504(3) 0.174(3) 0.079 Uiso 1 1 d D . .
H18B H -0.038(4) 0.483(3) 0.124(2) 0.079 Uiso 1 1 d D . .
O19 O 0.1202(3) 0.6279(2) 0.0735(2) 0.0396(10) Uani 1 1 d D . .
H19A H 0.101(4) 0.599(2) 0.0307(17) 0.059 Uiso 1 1 d D . .
H19B H 0.105(4) 0.5803(18) 0.098(2) 0.059 Uiso 1 1 d D . .
O20 O 0.0822(3) 0.7829(2) 0.36343(19) 0.0373(10) Uani 1 1 d D . .
H20A H 0.147(2) 0.796(3) 0.384(2) 0.056 Uiso 1 1 d D . .
H20B H 0.075(4) 0.763(3) 0.4139(14) 0.056 Uiso 1 1 d D . .
O21 O 0.6610(3) 0.5676(3) 0.4392(3) 0.0612(14) Uani 1 1 d D . .
H21A H 0.627(4) 0.616(2) 0.434(4) 0.092 Uiso 1 1 d D . .
H21B H 0.713(3) 0.598(3) 0.414(3) 0.092 Uiso 1 1 d D . .
O22 O 0.4570(4) 0.5601(2) 0.4213(3) 0.0664(15) Uani 1 1 d D . .
H22A H 0.390(3) 0.570(4) 0.443(4) 0.100 Uiso 1 1 d D . .
H22B H 0.466(5) 0.6109(18) 0.443(4) 0.100 Uiso 1 1 d D . .
O23 O 0.9134(4) 0.4113(2) 0.0703(3) 0.0569(14) Uani 1 1 d D . .
H23A H 0.877(4) 0.389(3) 0.030(2) 0.085 Uiso 1 1 d D . .
H23B H 0.895(5) 0.363(2) 0.092(3) 0.085 Uiso 1 1 d D . .
O24 O 0.4891(3) 0.4179(2) 0.4548(2) 0.0469(12) Uani 1 1 d D . .
H24A H 0.512(4) 0.4703(15) 0.463(3) 0.070 Uiso 1 1 d D . .
H24B H 0.439(3) 0.448(3) 0.428(3) 0.070 Uiso 1 1 d D . .
O25 O 0.6706(5) 0.4373(3) 0.5194(4) 0.099(2) Uani 1 1 d D . .
H25A H 0.679(7) 0.490(2) 0.497(4) 0.148 Uiso 1 1 d D . .
H25B H 0.637(6) 0.474(4) 0.555(3) 0.148 Uiso 1 1 d D . .

loop_
_atom_site_aniso_label
_atom_site_aniso_U_11
_atom_site_aniso_U_22
_atom_site_aniso_U_33
_atom_site_aniso_U_23
_atom_site_aniso_U_13
_atom_site_aniso_U_12
Gd1 0.01379(12) 0.01951(12) 0.01922(13) -0.00029(12) 0.00002(12) 0.00021(11)
Gd2 0.01331(12) 0.02016(12) 0.01839(13) 0.00193(12) -0.00014(12) -0.00041(11)
Na1 0.0158(9) 0.0276(10) 0.0311(11) -0.0037(10) -0.0031(9) 0.0002(8)
Na2 0.0180(10) 0.0369(12) 0.0323(12) 0.0065(10) -0.0007(9) -0.0002(9)
O1 0.021(2) 0.0236(19) 0.035(2) -0.0091(17) -0.0028(17) 0.0011(16)
O2 0.019(2) 0.0242(19) 0.0265(19) -0.0052(16) -0.0020(15) -0.0006(15)
N1 0.023(2) 0.023(2) 0.026(2) -0.0011(18) 0.0001(18) -0.004(2)
C1 0.024(3) 0.025(3) 0.015(3) 0.003(2) 0.001(2) 0.003(2)
C2 0.027(3) 0.031(3) 0.040(3) 0.000(2) 0.006(2) 0.006(2)
C3 0.053(4) 0.024(3) 0.041(4) -0.004(3) 0.020(3) 0.007(3)
C4 0.042(4) 0.030(3) 0.049(4) -0.013(3) 0.005(3) -0.010(3)
C5 0.033(3) 0.026(3) 0.043(4) -0.006(3) -0.001(3) -0.016(3)
O3 0.0161(18) 0.029(2) 0.024(2) 0.0025(17) -0.0010(15) 0.0021(15)
O4 0.0179(19) 0.034(2) 0.020(2) 0.0049(17) 0.0061(15) 0.0016(16)
C6 0.012(2) 0.007(2) 0.011(2) 0.0005(17) -0.0038(18) -0.0007(18)
N2 0.042(3) 0.022(2) 0.034(3) -0.002(2) -0.005(2) 0.002(2)
C7 0.026(3) 0.029(3) 0.024(3) 0.004(2) -0.007(2) 0.001(2)
C8 0.039(3) 0.025(3) 0.025(3) 0.000(2) -0.011(3) 0.004(3)
C9 0.039(4) 0.027(3) 0.023(3) 0.005(3) 0.010(3) 0.004(3)
C10 0.030(3) 0.024(3) 0.033(3) 0.004(2) 0.004(2) 0.006(2)
O5 0.020(2) 0.0258(19) 0.049(2) -0.0061(17) 0.0072(17) -0.0028(17)
O6 0.0186(18) 0.0206(16) 0.033(2) -0.0022(17) 0.0016(15) -0.0024(13)
N3 0.025(2) 0.024(2) 0.030(3) 0.0026(19) -0.0020(19) -0.0067(18)
C11 0.025(3) 0.019(3) 0.026(3) -0.002(2) 0.002(2) -0.003(2)
C12 0.041(4) 0.028(3) 0.044(4) -0.014(3) -0.002(3) -0.002(2)
C13 0.053(4) 0.030(3) 0.059(5) -0.009(3) -0.007(4) -0.015(3)
C14 0.050(4) 0.038(3) 0.047(4) -0.003(3) -0.008(3) -0.023(3)
C15 0.018(2) 0.044(3) 0.038(4) 0.008(3) 0.000(2) -0.002(3)
O7 0.0166(19) 0.0303(19) 0.028(2) 0.0072(17) -0.0004(17) -0.0007(18)
O8 0.0234(19) 0.034(2) 0.0165(19) 0.0024(16) 0.0023(15) 0.0075(16)
C16 0.014(2) 0.012(2) 0.018(3) 0.000(2) 0.003(2) -0.0034(19)
N4 0.027(3) 0.025(2) 0.032(3) -0.002(2) -0.003(2) -0.002(2)
C17 0.021(3) 0.034(3) 0.035(3) -0.003(3) 0.001(2) 0.001(2)
C18 0.032(3) 0.044(4) 0.035(4) -0.001(3) -0.012(3) 0.009(3)
C19 0.046(4) 0.041(4) 0.017(3) 0.009(3) -0.006(3) 0.003(3)
C20 0.035(3) 0.032(3) 0.028(3) 0.001(3) 0.007(3) -0.008(3)
O9 0.0172(17) 0.0274(19) 0.0189(19) -0.0059(16) 0.0001(15) 0.0003(14)
O10 0.0182(19) 0.032(2) 0.025(2) -0.0006(17) 0.0013(17) -0.0024(19)
C21 0.017(3) 0.014(2) 0.016(3) -0.002(2) -0.003(2) 0.0009(19)
N5 0.041(3) 0.021(2) 0.033(3) 0.002(2) 0.011(2) 0.005(2)
C22 0.022(3) 0.029(3) 0.034(3) -0.005(3) 0.000(2) -0.005(2)
C23 0.031(4) 0.039(4) 0.044(4) -0.008(3) 0.017(3) -0.001(3)
C24 0.052(4) 0.043(4) 0.032(4) -0.013(3) 0.009(3) -0.004(3)
C25 0.036(4) 0.028(3) 0.027(3) -0.009(3) -0.004(3) -0.004(3)
O11 0.017(2) 0.0226(18) 0.033(2) 0.0054(16) 0.0022(15) 0.0053(15)
O12 0.020(2) 0.0242(18) 0.036(2) 0.0045(16) -0.0041(16) -0.0013(15)
C26 0.014(2) 0.019(2) 0.020(3) 0.001(2) 0.004(2) 0.0000(17)
N6 0.032(3) 0.032(2) 0.038(3) 0.007(2) 0.002(2) 0.001(2)
C27 0.030(3) 0.028(3) 0.054(4) 0.011(3) -0.008(3) 0.004(3)
C28 0.046(4) 0.021(3) 0.055(4) 0.009(3) 0.003(3) 0.000(3)
C29 0.034(4) 0.029(3) 0.041(3) 0.002(3) 0.003(3) -0.009(2)
C30 0.026(3) 0.029(3) 0.038(3) 0.004(3) 0.001(3) -0.004(2)
O13 0.0174(16) 0.0259(17) 0.031(2) 0.0075(15) -0.0004(16) -0.0033(16)
O14 0.023(2) 0.0247(19) 0.039(2) 0.0104(17) -0.0075(17) -0.0087(16)
C31 0.016(3) 0.025(3) 0.016(2) 0.000(2) -0.002(2) 0.001(2)
N7 0.030(3) 0.027(3) 0.023(2) -0.002(2) -0.0072(19) 0.003(2)
C32 0.029(3) 0.025(3) 0.041(4) 0.002(3) -0.005(3) -0.002(2)
C33 0.054(4) 0.024(3) 0.037(3) -0.001(2) -0.018(3) 0.009(3)
C34 0.041(4) 0.040(4) 0.030(3) -0.009(3) -0.011(3) 0.020(3)
C35 0.021(3) 0.048(4) 0.025(3) 0.003(3) 0.001(2) 0.011(3)
O15 0.023(2) 0.041(2) 0.023(2) -0.0050(18) 0.0060(17) 0.0038(18)
O16 0.020(2) 0.034(2) 0.027(2) -0.0049(18) -0.0028(16) -0.0037(16)
C36 0.020(3) 0.017(2) 0.017(2) -0.0050(19) 0.008(2) 0.001(2)
N8 0.052(3) 0.023(2) 0.030(3) 0.001(2) -0.010(3) -0.004(2)
C37 0.046(4) 0.028(3) 0.039(4) 0.002(3) -0.023(3) -0.007(3)
C38 0.098(7) 0.034(4) 0.031(4) 0.006(3) -0.032(4) -0.016(4)
C39 0.096(7) 0.032(4) 0.018(3) -0.007(3) 0.007(4) -0.017(4)
C40 0.063(5) 0.033(3) 0.029(3) -0.003(3) 0.012(3) -0.010(3)
O17 0.0199(19) 0.044(3) 0.056(3) 0.007(2) -0.0053(18) -0.0031(19)
O18 0.030(2) 0.046(3) 0.081(4) -0.022(2) 0.010(2) -0.011(2)
O19 0.029(2) 0.057(3) 0.033(2) -0.009(2) -0.0016(18) 0.005(2)
O20 0.036(2) 0.046(2) 0.030(2) -0.0052(19) 0.0038(18) -0.004(2)
O21 0.053(3) 0.068(3) 0.062(3) -0.001(3) 0.023(3) -0.015(3)
O22 0.094(4) 0.037(3) 0.069(4) -0.003(3) -0.017(3) 0.009(3)
O23 0.066(3) 0.030(2) 0.074(4) -0.015(2) -0.034(3) 0.005(2)
O24 0.054(3) 0.038(3) 0.048(3) 0.007(2) 0.004(2) 0.005(2)
O25 0.105(6) 0.067(4) 0.124(6) -0.012(4) 0.016(4) -0.005(4)

loop_
_atom_type_symbol
_atom_type_description
_atom_type_scat_dispersion_real
_atom_type_scat_dispersion_imag
_atom_type_scat_source
C C 0.0033 0.0016 'International Tables Vol C Tables 4.2.6.8 and 6.1.1.4'
H H 0.0000 0.0000 'International Tables Vol C Tables 4.2.6.8 and 6.1.1.4'
N N 0.0061 0.0033 'International Tables Vol C Tables 4.2.6.8 and 6.1.1.4'
O O 0.0106 0.0060 'International Tables Vol C Tables 4.2.6.8 and 6.1.1.4'
Na Na 0.0362 0.0249 'International Tables Vol C Tables 4.2.6.8 and 6.1.1.4'
Gd Gd -0.1653 3.9035 'International Tables Vol C Tables 4.2.6.8 and 6.1.1.4'

loop_
_geom_angle_atom_site_label_1
_geom_angle_atom_site_label_2
_geom_angle_atom_site_label_3
_geom_angle
_geom_angle_site_symmetry_1
_geom_angle_site_symmetry_3
_geom_angle_publ_flag
O3 Gd1 O6 132.79(12) . . ?
O3 Gd1 O4 66.79(11) . . ?
O6 Gd1 O4 76.93(12) . . ?
O3 Gd1 O8 71.84(12) . . ?
O6 Gd1 O8 133.43(11) . . ?
O4 Gd1 O8 138.44(12) . . ?
O3 Gd1 O7 137.71(13) . . ?
O6 Gd1 O7 77.37(13) . . ?
O4 Gd1 O7 153.70(13) . . ?
O8 Gd1 O7 66.25(13) . . ?
O3 Gd1 O1 87.30(12) . . ?
O6 Gd1 O1 133.06(12) . . ?
O4 Gd1 O1 106.89(13) . . ?
O8 Gd1 O1 74.33(12) . . ?
O7 Gd1 O1 86.85(13) . . ?
O3 Gd1 O5 80.20(12) . . ?
O6 Gd1 O5 66.11(12) . . ?
O4 Gd1 O5 83.31(13) . . ?
O8 Gd1 O5 86.09(12) . . ?
O7 Gd1 O5 91.36(13) . . ?
O1 Gd1 O5 159.32(12) . . ?
O3 Gd1 O2 122.64(11) . . ?
O6 Gd1 O2 71.01(11) . . ?
O4 Gd1 O2 74.00(12) . . ?
O8 Gd1 O2 135.69(12) . . ?
O7 Gd1 O2 92.41(12) . . ?
O1 Gd1 O2 65.76(12) . . ?
O5 Gd1 O2 134.92(12) . . ?
O3 Gd1 Na1 111.00(9) . . ?
O6 Gd1 Na1 44.47(8) . . ?
O4 Gd1 Na1 44.36(9) . . ?
O8 Gd1 Na1 177.15(9) . . ?
O7 Gd1 Na1 110.90(10) . . ?
O1 Gd1 Na1 105.83(9) . . ?
O5 Gd1 Na1 94.07(9) . . ?
O2 Gd1 Na1 43.28(9) . . ?
O3 Gd1 Na2 37.01(9) . 1_655 ?
O6 Gd1 Na2 137.37(9) . 1_655 ?
O4 Gd1 Na2 101.62(9) . 1_655 ?
O8 Gd1 Na2 37.28(9) . 1_655 ?
O7 Gd1 Na2 100.99(10) . 1_655 ?
O1 Gd1 Na2 88.72(9) . 1_655 ?
O5 Gd1 Na2 71.38(9) . 1_655 ?
O2 Gd1 Na2 150.55(9) . 1_655 ?
Na1 Gd1 Na2 145.34(5) . 1_655 ?
O11 Gd2 O12 66.00(11) . . ?
O11 Gd2 O13 136.26(11) . . ?
O12 Gd2 O13 71.73(11) . . ?
O11 Gd2 O9 81.04(11) . . ?
O12 Gd2 O9 137.33(12) . . ?
O13 Gd2 O9 127.35(11) . . ?
O11 Gd2 O15 90.48(13) . . ?
O12 Gd2 O15 73.51(12) . . ?
O13 Gd2 O15 87.97(12) . . ?
O9 Gd2 O15 135.46(12) . . ?
O11 Gd2 O14 157.47(11) . . ?
O12 Gd2 O14 133.10(12) . . ?
O13 Gd2 O14 65.87(11) . . ?
O9 Gd2 O14 86.19(12) . . ?
O15 Gd2 O14 85.67(13) . . ?
O11 Gd2 O10 89.95(12) . . ?
O12 Gd2 O10 87.25(13) . . ?
O13 Gd2 O10 77.12(12) . . ?
O9 Gd2 O10 65.54(12) . . ?
O15 Gd2 O10 158.69(13) . . ?
O14 Gd2 O10 101.60(13) . . ?
O11 Gd2 O16 82.33(12) . . ?
O12 Gd2 O16 127.76(12) . . ?
O13 Gd2 O16 135.12(12) . . ?
O9 Gd2 O16 69.49(12) . . ?
O15 Gd2 O16 66.05(12) . . ?
O14 Gd2 O16 75.81(12) . . ?
O10 Gd2 O16 135.03(13) . . ?
O11 Gd2 Na2 100.29(8) . . ?
O12 Gd2 Na2 37.63(8) . . ?
O13 Gd2 Na2 35.98(8) . . ?
O9 Gd2 Na2 137.01(9) . . ?
O15 Gd2 Na2 87.49(9) . . ?
O14 Gd2 Na2 101.71(9) . . ?
O10 Gd2 Na2 71.48(10) . . ?
O16 Gd2 Na2 153.49(9) . . ?
O11 Gd2 Na1 70.01(8) . . ?
O12 Gd2 Na1 135.41(9) . . ?
O13 Gd2 Na1 152.83(9) . . ?
O9 Gd2 Na1 35.71(8) . . ?
O15 Gd2 Na1 100.40(9) . . ?
O14 Gd2 Na1 88.84(9) . . ?
O10 Gd2 Na1 99.76(10) . . ?
O16 Gd2 Na1 36.18(9) . . ?
Na2 Gd2 Na1 167.34(4) . . ?
O9 Na1 O17 88.35(14) . . ?
O9 Na1 O16 69.77(13) . . ?
O17 Na1 O16 95.14(14) . . ?
O9 Na1 O2 158.66(14) . . ?
O17 Na1 O2 112.70(14) . . ?
O16 Na1 O2 103.41(14) . . ?
O9 Na1 O4 110.51(14) . . ?
O17 Na1 O4 93.83(14) . . ?
O16 Na1 O4 171.02(15) . . ?
O2 Na1 O4 73.01(13) . . ?
O9 Na1 O6 90.33(12) . . ?
O17 Na1 O6 167.01(16) . . ?
O16 Na1 O6 96.52(13) . . ?
O2 Na1 O6 69.97(12) . . ?
O4 Na1 O6 74.54(13) . . ?
O9 Na1 Gd1 124.86(10) . . ?
O17 Na1 Gd1 129.96(11) . . ?
O16 Na1 Gd1 129.07(11) . . ?
O2 Na1 Gd1 43.42(9) . . ?
O4 Na1 Gd1 42.96(9) . . ?
O6 Na1 Gd1 42.94(7) . . ?
O9 Na1 Gd2 35.74(8) . . ?
O17 Na1 Gd2 82.23(10) . . ?
O16 Na1 Gd2 36.44(9) . . ?
O2 Na1 Gd2 139.71(11) . . ?
O4 Na1 Gd2 145.76(11) . . ?
O6 Na1 Gd2 104.00(9) . . ?
Gd1 Na1 Gd2 146.93(6) . . ?
O13 Na2 O19 95.25(14) . . ?
O13 Na2 O3 158.93(15) . 1_455 ?
O19 Na2 O3 102.97(15) . 1_455 ?
O13 Na2 O8 92.21(13) . 1_455 ?
O19 Na2 O8 172.26(15) . 1_455 ?
O3 Na2 O8 70.11(13) 1_455 1_455 ?
O13 Na2 O12 71.09(12) . . ?
O19 Na2 O12 82.78(14) . . ?
O3 Na2 O12 100.54(13) 1_455 . ?
O8 Na2 O12 101.65(14) 1_455 . ?
O13 Na2 O18 98.99(15) . . ?
O19 Na2 O18 88.12(17) . . ?
O3 Na2 O18 92.17(15) 1_455 . ?
O8 Na2 O18 88.68(15) 1_455 . ?
O12 Na2 O18 165.74(16) . . ?
O13 Na2 Gd2 36.24(8) . . ?
O19 Na2 Gd2 80.22(11) . . ?
O3 Na2 Gd2 137.04(11) 1_455 . ?
O8 Na2 Gd2 107.15(10) 1_455 . ?
O12 Na2 Gd2 36.70(8) . . ?
O18 Na2 Gd2 130.76(12) . . ?
O13 Na2 Gd1 128.70(11) . 1_455 ?
O19 Na2 Gd1 135.71(12) . 1_455 ?
O3 Na2 Gd1 35.84(9) 1_455 1_455 ?
O8 Na2 Gd1 36.65(9) 1_455 1_455 ?
O12 Na2 Gd1 113.45(10) . 1_455 ?
O18 Na2 Gd1 80.69(11) . 1_455 ?
Gd2 Na2 Gd1 137.48(6) . 1_455 ?
N1 O1 Gd1 118.2(3) . . ?
C1 O2 Na1 135.2(3) . . ?
C1 O2 Gd1 119.6(3) . . ?
Na1 O2 Gd1 93.29(12) . . ?
O1 N1 C5 119.6(4) . . ?
O1 N1 C1 117.1(4) . . ?
C5 N1 C1 123.3(5) . . ?
O2 C1 N1 118.5(5) . . ?
O2 C1 C2 125.5(5) . . ?
N1 C1 C2 116.0(5) . . ?
C3 C2 C1 121.3(5) . . ?
C2 C3 C4 120.5(5) . . ?
C5 C4 C3 118.7(5) . . ?
N1 C5 C4 120.1(5) . . ?
C6 O3 Gd1 117.6(3) . . ?
C6 O3 Na2 125.4(3) . 1_655 ?
Gd1 O3 Na2 107.15(15) . 1_655 ?
N2 O4 Gd1 117.7(3) . . ?
N2 O4 Na1 149.3(3) . . ?
Gd1 O4 Na1 92.67(13) . . ?
O3 C6 N2 117.9(5) . . ?
O3 C6 C10 120.5(5) . . ?
N2 C6 C10 121.7(5) . . ?
O4 N2 C6 118.4(5) . . ?
O4 N2 C7 123.1(5) . . ?
C6 N2 C7 118.5(5) . . ?
C8 C7 N2 120.2(5) . . ?
C7 C8 C9 120.0(5) . . ?
C10 C9 C8 118.9(6) . . ?
C9 C10 C6 120.7(5) . . ?
C11 O5 Gd1 120.0(3) . . ?
N3 O6 Gd1 117.9(3) . . ?
N3 O6 Na1 120.0(3) . . ?
Gd1 O6 Na1 92.59(12) . . ?
O6 N3 C15 120.5(4) . . ?
O6 N3 C11 118.6(4) . . ?
C15 N3 C11 120.9(4) . . ?
O5 C11 N3 117.3(4) . . ?
O5 C11 C12 124.4(5) . . ?
N3 C11 C12 118.3(5) . . ?
C13 C12 C11 121.0(6) . . ?
C12 C13 C14 118.8(6) . . ?
C15 C14 C13 119.4(6) . . ?
N3 C15 C14 121.6(5) . . ?
C16 O7 Gd1 118.1(3) . . ?
N4 O8 Gd1 116.9(3) . . ?
N4 O8 Na2 136.5(3) . 1_655 ?
Gd1 O8 Na2 106.07(14) . 1_655 ?
O7 C16 C20 123.9(5) . . ?
O7 C16 N4 116.0(4) . . ?
C20 C16 N4 120.1(5) . . ?
O8 N4 C16 119.1(4) . . ?
O8 N4 C17 122.3(5) . . ?
C16 N4 C17 118.5(5) . . ?
C18 C17 N4 120.4(5) . . ?
C17 C18 C19 120.6(6) . . ?
C20 C19 C18 119.2(5) . . ?
C16 C20 C19 121.2(5) . . ?
N5 O9 Na1 126.9(3) . . ?
N5 O9 Gd2 118.8(3) . . ?
Na1 O9 Gd2 108.54(14) . . ?
C21 O10 Gd2 119.1(3) . . ?
O10 C21 N5 117.2(4) . . ?
O10 C21 C25 123.2(5) . . ?
N5 C21 C25 119.6(5) . . ?
O9 N5 C21 118.5(4) . . ?
O9 N5 C22 121.2(5) . . ?
C21 N5 C22 120.3(5) . . ?
C23 C22 N5 121.5(5) . . ?
C22 C23 C24 117.7(5) . . ?
C25 C24 C23 120.4(6) . . ?
C24 C25 C21 120.3(6) . . ?
N7 O11 Gd2 117.7(3) . . ?
C31 O12 Gd2 117.2(3) . . ?
C31 O12 Na2 136.4(3) . . ?
Gd2 O12 Na2 105.67(13) . . ?
O13 C26 N6 117.6(4) . . ?
O13 C26 C30 123.7(4) . . ?
N6 C26 C30 118.7(5) . . ?
O14 N6 C27 122.5(5) . . ?
O14 N6 C26 117.5(4) . . ?
C27 N6 C26 120.0(5) . . ?
C28 C27 N6 121.7(6) . . ?
C27 C28 C29 119.0(5) . . ?
C30 C29 C28 119.7(5) . . ?
C29 C30 C26 120.9(5) . . ?
C26 O13 Na2 132.5(3) . . ?
C26 O13 Gd2 119.6(3) . . ?
Na2 O13 Gd2 107.78(13) . . ?
N6 O14 Gd2 117.9(3) . . ?
O12 C31 N7 118.5(4) . . ?
O12 C31 C35 123.9(4) . . ?
N7 C31 C35 117.6(4) . . ?
O11 N7 C31 116.5(4) . . ?
O11 N7 C32 121.9(4) . . ?
C31 N7 C32 121.6(4) . . ?
C33 C32 N7 120.7(5) . . ?
C32 C33 C34 118.8(5) . . ?
C35 C34 C33 120.5(5) . . ?
C34 C35 C31 120.8(5) . . ?
C36 O15 Gd2 117.4(3) . . ?
N8 O16 Na1 136.1(3) . . ?
N8 O16 Gd2 116.4(3) . . ?
Na1 O16 Gd2 107.37(15) . . ?
O15 C36 N8 117.5(4) . . ?
O15 C36 C40 121.4(5) . . ?
N8 C36 C40 121.0(6) . . ?
O16 N8 C36 118.9(5) . . ?
O16 N8 C37 120.9(5) . . ?
C36 N8 C37 120.1(5) . . ?
C38 C37 N8 118.4(6) . . ?
C37 C38 C39 120.9(6) . . ?
C40 C39 C38 119.4(6) . . ?
C39 C40 C36 120.2(7) . . ?

loop_
_geom_bond_atom_site_label_1
_geom_bond_atom_site_label_2
_geom_bond_distance
_geom_bond_site_symmetry_2
_geom_bond_publ_flag
Gd1 O3 2.350(4) . ?
Gd1 O6 2.381(3) . ?
Gd1 O4 2.383(4) . ?
Gd1 O8 2.383(3) . ?
Gd1 O7 2.383(3) . ?
Gd1 O1 2.386(3) . ?
Gd1 O5 2.397(3) . ?
Gd1 O2 2.405(3) . ?
Gd1 Na1 3.4923(17) . ?
Gd1 Na2 3.835(2) 1_655 ?
Gd2 O11 2.368(3) . ?
Gd2 O12 2.375(3) . ?
Gd2 O13 2.375(3) . ?
Gd2 O9 2.377(3) . ?
Gd2 O15 2.379(4) . ?
Gd2 O14 2.390(3) . ?
Gd2 O10 2.400(4) . ?
Gd2 O16 2.401(3) . ?
Gd2 Na2 3.8263(19) . ?
Gd2 Na1 3.8574(17) . ?
Na1 O9 2.375(4) . ?
Na1 O17 2.383(4) . ?
Na1 O16 2.386(4) . ?
Na1 O2 2.398(4) . ?
Na1 O4 2.444(4) . ?
Na1 O6 2.449(4) . ?
Na2 O13 2.361(4) . ?
Na2 O19 2.387(5) . ?
Na2 O3 2.416(4) 1_455 ?
Na2 O8 2.418(4) 1_455 ?
Na2 O12 2.426(4) . ?
Na2 O18 2.432(4) . ?
Na2 Gd1 3.835(2) 1_455 ?
O1 N1 1.339(5) . ?
O2 C1 1.263(6) . ?
N1 C5 1.356(6) . ?
N1 C1 1.386(6) . ?
C1 C2 1.400(7) . ?
C2 C3 1.366(7) . ?
C3 C4 1.396(9) . ?
C4 C5 1.369(8) . ?
O3 C6 1.339(5) . ?
O3 Na2 2.416(4) 1_655 ?
O4 N2 1.304(6) . ?
C6 N2 1.358(6) . ?
C6 C10 1.373(7) . ?
N2 C7 1.414(7) . ?
C7 C8 1.371(7) . ?
C8 C9 1.406(8) . ?
C9 C10 1.368(8) . ?
O5 C11 1.294(6) . ?
O6 N3 1.342(5) . ?
N3 C15 1.360(6) . ?
N3 C11 1.371(6) . ?
C11 C12 1.414(7) . ?
C12 C13 1.374(8) . ?
C13 C14 1.406(9) . ?
C14 C15 1.370(8) . ?
O7 C16 1.322(6) . ?
O8 N4 1.309(5) . ?
O8 Na2 2.418(4) 1_655 ?
C16 C20 1.355(7) . ?
C16 N4 1.386(6) . ?
N4 C17 1.403(7) . ?
C17 C18 1.349(7) . ?
C18 C19 1.380(8) . ?
C19 C20 1.370(8) . ?
O9 N5 1.324(5) . ?
O10 C21 1.309(6) . ?
C21 N5 1.355(6) . ?
C21 C25 1.376(7) . ?
N5 C22 1.389(7) . ?
C22 C23 1.349(8) . ?
C23 C24 1.416(8) . ?
C24 C25 1.367(8) . ?
O11 N7 1.335(5) . ?
O12 C31 1.302(5) . ?
C26 O13 1.310(5) . ?
C26 N6 1.367(6) . ?
C26 C30 1.390(6) . ?
N6 O14 1.335(5) . ?
N6 C27 1.360(6) . ?
C27 C28 1.347(7) . ?
C28 C29 1.394(8) . ?
C29 C30 1.347(7) . ?
C31 N7 1.365(6) . ?
C31 C35 1.401(6) . ?
N7 C32 1.374(7) . ?
C32 C33 1.363(8) . ?
C33 C34 1.387(8) . ?
C34 C35 1.364(7) . ?
O15 C36 1.328(6) . ?
O16 N8 1.315(6) . ?
C36 N8 1.356(7) . ?
C36 C40 1.365(7) . ?
N8 C37 1.392(7) . ?
C37 C38 1.362(8) . ?
C38 C39 1.397(10) . ?
C39 C40 1.349(9) . ?
